data_7108396
loop_
_publ_author_name
'Cameron Jones'
'Anastas Sidiropoulos'
'Nicole Holzmann'
'Gernot Frenking'
'Andreas Stasch'

_publ_section_title
;
 An N-heterocyclic carbene adduct of diatomic tin, :Sn[double bond, length
 as m-dash]Sn:
;
_journal_name_full Chem.Commun.
_journal_page_first 9855
_journal_paper_doi 10.1039/c2cc35228a
_journal_volume 48
_journal_year 2012
_chemical_formula_sum 'C54 H72 N4 Sn2'
_chemical_formula_weight 1014.54
_chemical_name_systematic
; 
 ? 
;
_space_group_IT_number 14
_symmetry_cell_setting monoclinic
_symmetry_space_group_name_Hall '-P 2yn'
_symmetry_space_group_name_H-M 'P 1 21/n 1'
_atom_sites_solution_hydrogens geom
_atom_sites_solution_primary direct
_atom_sites_solution_secondary difmap
_audit_creation_method SHELXL-97
_cell_angle_alpha 90.00
_cell_angle_beta 97.181(2)
_cell_angle_gamma 90.00
_cell_formula_units_Z 2
_cell_length_a 13.8057(6)
_cell_length_b 12.2283(5)
_cell_length_c 15.4273(7)
_cell_measurement_reflns_used 9258
_cell_measurement_temperature 123(2)
_cell_measurement_theta_max 27.53
_cell_measurement_theta_min 2.23
_cell_volume 2584.01(19)
_computing_cell_refinement 'CrysAlisPro (Agilent Technologies)'
_computing_data_collection 'CrysAlisPro (Agilent Technologies)'
_computing_data_reduction 'CrysAlisPro (Agilent Technologies)'
_computing_molecular_graphics 'X-Seed (Barbour, 2001)'
_computing_publication_material 'CIFTAB (Sheldrick, 1997)'
_computing_structure_refinement 'SHELXL-97 (Sheldrick, 1997)'
_computing_structure_solution 'SHELXS-97 (Sheldrick, 1990)'
_diffrn_ambient_temperature 123(2)
_diffrn_measured_fraction_theta_full 0.998
_diffrn_measured_fraction_theta_max 0.998
_diffrn_measurement_device_type 'Oxford Gemini Ultra'
_diffrn_radiation_monochromator graphite
_diffrn_radiation_source 'Enhance (Mo) X-ray Source'
_diffrn_radiation_type MoK\a
_diffrn_radiation_wavelength 0.71073
_diffrn_reflns_av_R_equivalents 0.0601
_diffrn_reflns_av_sigmaI/netI 0.0318
_diffrn_reflns_limit_h_max 16
_diffrn_reflns_limit_h_min -16
_diffrn_reflns_limit_k_max 14
_diffrn_reflns_limit_k_min -14
_diffrn_reflns_limit_l_max 18
_diffrn_reflns_limit_l_min -18
_diffrn_reflns_number 40679
_diffrn_reflns_theta_full 25.00
_diffrn_reflns_theta_max 25.00
_diffrn_reflns_theta_min 2.50
_exptl_absorpt_coefficient_mu 1.003
_exptl_absorpt_correction_T_max 0.864
_exptl_absorpt_correction_T_min 0.662
_exptl_absorpt_correction_type multi-scan
_exptl_absorpt_process_details 'SCALE3 ABSPACK'
_exptl_crystal_colour red
_exptl_crystal_density_diffrn 1.304
_exptl_crystal_density_method 'not measured'
_exptl_crystal_description block
_exptl_crystal_F_000 1048
_exptl_crystal_size_max 0.45
_exptl_crystal_size_mid 0.40
_exptl_crystal_size_min 0.15
_refine_diff_density_max 1.573
_refine_diff_density_min -0.786
_refine_diff_density_rms 0.105
_refine_ls_extinction_method none
_refine_ls_goodness_of_fit_ref 1.127
_refine_ls_hydrogen_treatment constr
_refine_ls_matrix_type full
_refine_ls_number_parameters 279
_refine_ls_number_reflns 4551
_refine_ls_number_restraints 0
_refine_ls_restrained_S_all 1.127
_refine_ls_R_factor_all 0.0454
_refine_ls_R_factor_gt 0.0393
_refine_ls_shift/su_max 0.001
_refine_ls_shift/su_mean 0.000
_refine_ls_structure_factor_coef Fsqd
_refine_ls_weighting_details 'calc w=1/[\s^2^(Fo^2^)+(0.0569P)^2^+2.8960P] where P=(Fo^2^+2Fc^2^)/3'
_refine_ls_weighting_scheme calc
_refine_ls_wR_factor_gt 0.0998
_refine_ls_wR_factor_ref 0.1034
_reflns_number_gt 4088
_reflns_number_total 4551
_reflns_threshold_expression >2sigma(I)
_cod_data_source_file c2cc35228a.cif
_cod_data_source_block compound3
_cod_original_sg_symbol_H-M P2(1)/n
_cod_database_code 7108396

loop_
_symmetry_equiv_pos_as_xyz
'x, y, z'
'-x+1/2, y+1/2, -z+1/2'
'-x, -y, -z'
'x-1/2, -y-1/2, z-1/2'

loop_
_atom_site_label
_atom_site_type_symbol
_atom_site_fract_x
_atom_site_fract_y
_atom_site_fract_z
_atom_site_U_iso_or_equiv
_atom_site_adp_type
_atom_site_occupancy
_atom_site_symmetry_multiplicity
_atom_site_calc_flag
_atom_site_refinement_flags
Sn1 Sn 0.061488(16) 0.52140(2) 0.074089(14) 0.02199(11) Uani 1 1 d .
N1 N -0.05977(18) 0.3954(2) 0.21348(16) 0.0156(6) Uani 1 1 d .
C1 C -0.0571(2) 0.4837(3) 0.1601(2) 0.0167(7) Uani 1 1 d .
N2 N -0.13363(19) 0.5461(2) 0.17992(17) 0.0161(6) Uani 1 1 d .
C2 C -0.1360(2) 0.4030(3) 0.2642(2) 0.0214(7) Uani 1 1 d .
H2 H -0.1523 0.3511 0.3059 0.026 Uiso 1 1 calc R
C3 C -0.1816(3) 0.4968(3) 0.2434(2) 0.0204(8) Uani 1 1 d .
H3 H -0.2367 0.5248 0.2673 0.024 Uiso 1 1 calc R
C4 C 0.0125(2) 0.3095(3) 0.2263(2) 0.0225(8) Uani 1 1 d .
C5 C 0.0842(3) 0.3199(4) 0.2981(2) 0.0350(10) Uani 1 1 d .
C6 C 0.1510(3) 0.2338(5) 0.3123(3) 0.0554(15) Uani 1 1 d .
H6 H 0.2013 0.2373 0.3602 0.067 Uiso 1 1 calc R
C7 C 0.1449(4) 0.1446(5) 0.2584(4) 0.0683(19) Uani 1 1 d .
H7 H 0.1903 0.0865 0.2702 0.082 Uiso 1 1 calc R
C8 C 0.0743(4) 0.1375(4) 0.1877(3) 0.0503(13) Uani 1 1 d .
H8 H 0.0726 0.0755 0.1504 0.060 Uiso 1 1 calc R
C9 C 0.0043(3) 0.2209(3) 0.1696(2) 0.0286(9) Uani 1 1 d .
C10 C 0.0921(3) 0.4186(4) 0.3575(3) 0.0466(12) Uani 1 1 d .
H10 H 0.0380 0.4699 0.3358 0.056 Uiso 1 1 calc R
C11 C 0.1885(5) 0.4787(7) 0.3541(4) 0.093(3) Uani 1 1 d .
H11A H 0.2429 0.4306 0.3759 0.140 Uiso 1 1 calc R
H11B H 0.1901 0.5445 0.3906 0.140 Uiso 1 1 calc R
H11C H 0.1943 0.4997 0.2936 0.140 Uiso 1 1 calc R
C12 C 0.0796(4) 0.3874(5) 0.4511(3) 0.0632(15) Uani 1 1 d .
H12A H 0.0124 0.3629 0.4535 0.095 Uiso 1 1 calc R
H12B H 0.0933 0.4511 0.4892 0.095 Uiso 1 1 calc R
H12C H 0.1249 0.3282 0.4707 0.095 Uiso 1 1 calc R
C13 C -0.0766(3) 0.2137(3) 0.0955(2) 0.0290(9) Uani 1 1 d .
H13 H -0.0906 0.2896 0.0732 0.035 Uiso 1 1 calc R
C14 C -0.0515(4) 0.1445(4) 0.0190(3) 0.0533(14) Uani 1 1 d .
H14A H 0.0076 0.1733 -0.0019 0.080 Uiso 1 1 calc R
H14B H -0.1058 0.1471 -0.0285 0.080 Uiso 1 1 calc R
H14C H -0.0403 0.0686 0.0382 0.080 Uiso 1 1 calc R
C15 C -0.1699(3) 0.1698(4) 0.1277(3) 0.0413(11) Uani 1 1 d .
H15A H -0.1587 0.0949 0.1492 0.062 Uiso 1 1 calc R
H15B H -0.2232 0.1702 0.0793 0.062 Uiso 1 1 calc R
H15C H -0.1874 0.2164 0.1750 0.062 Uiso 1 1 calc R
C16 C -0.1587(2) 0.6524(3) 0.1438(2) 0.0185(7) Uani 1 1 d .
C17 C -0.1012(2) 0.7421(3) 0.1750(2) 0.0205(7) Uani 1 1 d .
C18 C -0.1277(3) 0.8438(3) 0.1395(2) 0.0241(8) Uani 1 1 d .
H18 H -0.0905 0.9064 0.1592 0.029 Uiso 1 1 calc R
C19 C -0.2070(3) 0.8556(3) 0.0761(2) 0.0281(8) Uani 1 1 d .
H19 H -0.2230 0.9256 0.0518 0.034 Uiso 1 1 calc R
C20 C -0.2631(3) 0.7662(3) 0.0481(2) 0.0266(8) Uani 1 1 d .
H20 H -0.3179 0.7757 0.0050 0.032 Uiso 1 1 calc R
C21 C -0.2408(2) 0.6625(3) 0.0816(2) 0.0203(7) Uani 1 1 d .
C22 C -0.0164(3) 0.7294(3) 0.2469(2) 0.0248(8) Uani 1 1 d .
H22 H 0.0111 0.6544 0.2414 0.030 Uiso 1 1 calc R
C23 C 0.0661(3) 0.8108(4) 0.2402(3) 0.0395(10) Uani 1 1 d .
H23A H 0.0864 0.8070 0.1816 0.059 Uiso 1 1 calc R
H23B H 0.1216 0.7928 0.2838 0.059 Uiso 1 1 calc R
H23C H 0.0432 0.8849 0.2508 0.059 Uiso 1 1 calc R
C24 C -0.0520(3) 0.7368(4) 0.3365(2) 0.0424(11) Uani 1 1 d .
H24A H -0.0797 0.8095 0.3439 0.064 Uiso 1 1 calc R
H24B H 0.0030 0.7246 0.3822 0.064 Uiso 1 1 calc R
H24C H -0.1021 0.6811 0.3410 0.064 Uiso 1 1 calc R
C25 C -0.3060(3) 0.5660(3) 0.0530(3) 0.0308(9) Uani 1 1 d .
H25 H -0.2687 0.4978 0.0708 0.037 Uiso 1 1 calc R
C26 C -0.3353(3) 0.5613(4) -0.0455(3) 0.0394(10) Uani 1 1 d .
H26A H -0.3796 0.6220 -0.0635 0.059 Uiso 1 1 calc R
H26B H -0.3683 0.4918 -0.0609 0.059 Uiso 1 1 calc R
H26C H -0.2768 0.5671 -0.0753 0.059 Uiso 1 1 calc R
C27 C -0.3978(3) 0.5674(4) 0.1003(3) 0.0434(11) Uani 1 1 d .
H27A H -0.3784 0.5659 0.1636 0.065 Uiso 1 1 calc R
H27B H -0.4380 0.5031 0.0828 0.065 Uiso 1 1 calc R
H27C H -0.4354 0.6340 0.0845 0.065 Uiso 1 1 calc R

loop_
_atom_site_aniso_label
_atom_site_aniso_U_11
_atom_site_aniso_U_22
_atom_site_aniso_U_33
_atom_site_aniso_U_23
_atom_site_aniso_U_13
_atom_site_aniso_U_12
Sn1 0.01713(15) 0.03200(18) 0.01842(16) 0.00197(10) 0.00848(10) -0.00369(10)
N1 0.0124(13) 0.0192(15) 0.0160(13) 0.0032(11) 0.0055(10) 0.0019(11)
C1 0.0148(16) 0.0203(17) 0.0149(16) -0.0006(13) 0.0021(13) 0.0012(14)
N2 0.0173(14) 0.0170(15) 0.0146(13) -0.0001(11) 0.0053(11) -0.0006(12)
C2 0.0231(17) 0.0225(19) 0.0210(17) 0.0021(14) 0.0124(14) -0.0036(15)
C3 0.0200(18) 0.020(2) 0.0234(18) 0.0012(14) 0.0122(14) 0.0003(14)
C4 0.0156(16) 0.029(2) 0.0253(18) 0.0126(15) 0.0125(14) 0.0033(15)
C5 0.0204(18) 0.055(3) 0.031(2) 0.0203(19) 0.0070(16) 0.0023(19)
C6 0.026(2) 0.094(4) 0.048(3) 0.038(3) 0.010(2) 0.018(3)
C7 0.051(3) 0.093(5) 0.068(4) 0.046(3) 0.034(3) 0.053(3)
C8 0.064(3) 0.040(3) 0.055(3) 0.020(2) 0.039(3) 0.031(2)
C9 0.034(2) 0.024(2) 0.033(2) 0.0106(16) 0.0240(17) 0.0071(17)
C10 0.039(2) 0.071(4) 0.028(2) 0.014(2) -0.0060(18) -0.015(2)
C11 0.078(5) 0.151(7) 0.049(3) 0.007(4) 0.001(3) -0.073(5)
C12 0.062(3) 0.096(5) 0.032(2) 0.012(3) 0.005(2) -0.014(3)
C13 0.043(2) 0.0158(19) 0.032(2) -0.0006(15) 0.0194(17) -0.0033(17)
C14 0.088(4) 0.037(3) 0.044(3) -0.011(2) 0.043(3) -0.008(3)
C15 0.047(3) 0.035(2) 0.046(2) -0.010(2) 0.022(2) -0.014(2)
C16 0.0200(16) 0.0203(18) 0.0170(16) -0.0003(13) 0.0096(13) 0.0034(14)
C17 0.0223(17) 0.0227(19) 0.0188(17) 0.0009(14) 0.0118(14) -0.0009(15)
C18 0.0263(18) 0.0213(19) 0.0272(18) -0.0005(15) 0.0133(15) -0.0016(15)
C19 0.035(2) 0.022(2) 0.031(2) 0.0061(15) 0.0147(16) 0.0080(17)
C20 0.0256(18) 0.031(2) 0.0247(18) 0.0049(16) 0.0073(15) 0.0100(17)
C21 0.0194(17) 0.0243(19) 0.0184(16) -0.0016(14) 0.0074(13) 0.0033(15)
C22 0.0260(18) 0.026(2) 0.0225(18) -0.0003(15) 0.0029(14) -0.0053(16)
C23 0.033(2) 0.058(3) 0.028(2) 0.0010(19) 0.0046(17) -0.018(2)
C24 0.044(2) 0.058(3) 0.025(2) 0.0006(19) 0.0052(18) -0.022(2)
C25 0.0280(19) 0.027(2) 0.035(2) -0.0033(17) -0.0071(16) 0.0039(18)
C26 0.027(2) 0.050(3) 0.039(2) -0.014(2) -0.0049(17) 0.007(2)
C27 0.033(2) 0.051(3) 0.047(3) 0.002(2) 0.0029(19) -0.016(2)

loop_
_atom_type_symbol
_atom_type_description
_atom_type_scat_dispersion_real
_atom_type_scat_dispersion_imag
_atom_type_scat_source
C C 0.0033 0.0016 'International Tables Vol C Tables 4.2.6.8 and 6.1.1.4'
H H 0.0000 0.0000 'International Tables Vol C Tables 4.2.6.8 and 6.1.1.4'
N N 0.0061 0.0033 'International Tables Vol C Tables 4.2.6.8 and 6.1.1.4'
Sn Sn -0.6537 1.4246 'International Tables Vol C Tables 4.2.6.8 and 6.1.1.4'

loop_
_geom_angle_atom_site_label_1
_geom_angle_atom_site_label_2
_geom_angle_atom_site_label_3
_geom_angle
_geom_angle_site_symmetry_3
C1 Sn1 Sn1 91.82(8) 3_565
C1 N1 C2 111.5(3) .
C1 N1 C4 126.1(3) .
C2 N1 C4 122.0(3) .
N1 C1 N2 103.1(3) .
N1 C1 Sn1 126.0(2) .
N2 C1 Sn1 130.4(2) .
C1 N2 C3 111.5(3) .
C1 N2 C16 124.9(3) .
C3 N2 C16 123.5(3) .
C3 C2 N1 106.9(3) .
C3 C2 H2 126.6 .
N1 C2 H2 126.6 .
C2 C3 N2 107.0(3) .
C2 C3 H3 126.5 .
N2 C3 H3 126.5 .
C9 C4 C5 124.4(4) .
C9 C4 N1 118.8(3) .
C5 C4 N1 116.8(3) .
C4 C5 C6 116.3(4) .
C4 C5 C10 123.0(4) .
C6 C5 C10 120.7(4) .
C7 C6 C5 121.1(5) .
C7 C6 H6 119.5 .
C5 C6 H6 119.5 .
C6 C7 C8 121.2(4) .
C6 C7 H7 119.4 .
C8 C7 H7 119.4 .
C7 C8 C9 120.9(5) .
C7 C8 H8 119.6 .
C9 C8 H8 119.6 .
C4 C9 C8 116.2(4) .
C4 C9 C13 121.4(3) .
C8 C9 C13 122.4(4) .
C5 C10 C12 111.5(4) .
C5 C10 C11 111.2(5) .
C12 C10 C11 110.8(4) .
C5 C10 H10 107.7 .
C12 C10 H10 107.7 .
C11 C10 H10 107.7 .
C10 C11 H11A 109.5 .
C10 C11 H11B 109.5 .
H11A C11 H11B 109.5 .
C10 C11 H11C 109.5 .
H11A C11 H11C 109.5 .
H11B C11 H11C 109.5 .
C10 C12 H12A 109.5 .
C10 C12 H12B 109.5 .
H12A C12 H12B 109.5 .
C10 C12 H12C 109.5 .
H12A C12 H12C 109.5 .
H12B C12 H12C 109.5 .
C9 C13 C14 113.8(4) .
C9 C13 C15 110.5(3) .
C14 C13 C15 109.7(3) .
C9 C13 H13 107.5 .
C14 C13 H13 107.5 .
C15 C13 H13 107.5 .
C13 C14 H14A 109.5 .
C13 C14 H14B 109.5 .
H14A C14 H14B 109.5 .
C13 C14 H14C 109.5 .
H14A C14 H14C 109.5 .
H14B C14 H14C 109.5 .
C13 C15 H15A 109.5 .
C13 C15 H15B 109.5 .
H15A C15 H15B 109.5 .
C13 C15 H15C 109.5 .
H15A C15 H15C 109.5 .
H15B C15 H15C 109.5 .
C21 C16 C17 122.9(3) .
C21 C16 N2 118.8(3) .
C17 C16 N2 118.3(3) .
C18 C17 C16 117.1(3) .
C18 C17 C22 121.3(3) .
C16 C17 C22 121.6(3) .
C19 C18 C17 121.2(3) .
C19 C18 H18 119.4 .
C17 C18 H18 119.4 .
C20 C19 C18 120.3(3) .
C20 C19 H19 119.9 .
C18 C19 H19 119.9 .
C19 C20 C21 121.2(3) .
C19 C20 H20 119.4 .
C21 C20 H20 119.4 .
C20 C21 C16 117.4(3) .
C20 C21 C25 120.5(3) .
C16 C21 C25 122.1(3) .
C17 C22 C23 113.5(3) .
C17 C22 C24 110.4(3) .
C23 C22 C24 110.5(3) .
C17 C22 H22 107.4 .
C23 C22 H22 107.4 .
C24 C22 H22 107.4 .
C22 C23 H23A 109.5 .
C22 C23 H23B 109.5 .
H23A C23 H23B 109.5 .
C22 C23 H23C 109.5 .
H23A C23 H23C 109.5 .
H23B C23 H23C 109.5 .
C22 C24 H24A 109.5 .
C22 C24 H24B 109.5 .
H24A C24 H24B 109.5 .
C22 C24 H24C 109.5 .
H24A C24 H24C 109.5 .
H24B C24 H24C 109.5 .
C21 C25 C26 113.2(4) .
C21 C25 C27 110.4(3) .
C26 C25 C27 109.9(3) .
C21 C25 H25 107.7 .
C26 C25 H25 107.7 .
C27 C25 H25 107.7 .
C25 C26 H26A 109.5 .
C25 C26 H26B 109.5 .
H26A C26 H26B 109.5 .
C25 C26 H26C 109.5 .
H26A C26 H26C 109.5 .
H26B C26 H26C 109.5 .
C25 C27 H27A 109.5 .
C25 C27 H27B 109.5 .
H27A C27 H27B 109.5 .
C25 C27 H27C 109.5 .
H27A C27 H27C 109.5 .
H27B C27 H27C 109.5 .

loop_
_geom_bond_atom_site_label_1
_geom_bond_atom_site_label_2
_geom_bond_distance
_geom_bond_site_symmetry_2
Sn1 C1 2.280(3) .
Sn1 Sn1 2.7225(5) 3_565
N1 C1 1.362(4) .
N1 C2 1.391(4) .
N1 C4 1.444(4) .
C1 N2 1.368(4) .
N2 C3 1.386(4) .
N2 C16 1.439(4) .
C2 C3 1.329(5) .
C2 H2 0.9500 .
C3 H3 0.9500 .
C4 C9 1.388(5) .
C4 C5 1.397(5) .
C5 C6 1.399(7) .
C5 C10 1.511(7) .
C6 C7 1.368(8) .
C6 H6 0.9500 .
C7 C8 1.372(8) .
C7 H7 0.9500 .
C8 C9 1.408(6) .
C8 H8 0.9500 .
C9 C13 1.498(6) .
C10 C12 1.524(6) .
C10 C11 1.526(7) .
C10 H10 1.0000 .
C11 H11A 0.9800 .
C11 H11B 0.9800 .
C11 H11C 0.9800 .
C12 H12A 0.9800 .
C12 H12B 0.9800 .
C12 H12C 0.9800 .
C13 C14 1.527(5) .
C13 C15 1.534(5) .
C13 H13 1.0000 .
C14 H14A 0.9800 .
C14 H14B 0.9800 .
C14 H14C 0.9800 .
C15 H15A 0.9800 .
C15 H15B 0.9800 .
C15 H15C 0.9800 .
C16 C21 1.396(5) .
C16 C17 1.403(5) .
C17 C18 1.389(5) .
C17 C22 1.517(5) .
C18 C19 1.382(5) .
C18 H18 0.9500 .
C19 C20 1.377(5) .
C19 H19 0.9500 .
C20 C21 1.389(5) .
C20 H20 0.9500 .
C21 C25 1.515(5) .
C22 C23 1.525(5) .
C22 C24 1.528(5) .
C22 H22 1.0000 .
C23 H23A 0.9800 .
C23 H23B 0.9800 .
C23 H23C 0.9800 .
C24 H24A 0.9800 .
C24 H24B 0.9800 .
C24 H24C 0.9800 .
C25 C26 1.524(5) .
C25 C27 1.540(6) .
C25 H25 1.0000 .
C26 H26A 0.9800 .
C26 H26B 0.9800 .
C26 H26C 0.9800 .
C27 H27A 0.9800 .
C27 H27B 0.9800 .
C27 H27C 0.9800 .
